data_7012813
loop_
_publ_author_name
'Jamali, Sirous'
'Rashidi, Mehdi'
'Jennings, Michael C.'
'Puddephatt, Richard J.'

_publ_section_title
;
 A comparison of binuclear dimethylplatinum(ii) complexes with the
 bridging ligands X(PPh2)2, X = CH2 or NH
;
_journal_issue 11
_journal_name_full 'Dalton Transactions'
_journal_page_first 2313
_journal_paper_doi 10.1039/b301419c
_journal_year 2003
_chemical_formula_sum 'C30 H39 N P2 Pt2 S'
_chemical_formula_weight 897.80
_chemical_name_systematic
; 
? 
;
_space_group_IT_number 61
_symmetry_cell_setting orthorhombic
_symmetry_space_group_name_Hall '-P 2ac 2ab'
_symmetry_space_group_name_H-M 'P b c a'
_atom_sites_solution_hydrogens geom
_atom_sites_solution_primary direct
_atom_sites_solution_secondary difmap
_audit_creation_method SHELXL-97
_cell_angle_alpha 90.00
_cell_angle_beta 90.00
_cell_angle_gamma 90.00
_cell_formula_units_Z 8
_cell_length_a 21.9630(2)
_cell_length_b 17.7423(2)
_cell_length_c 15.57700(10)
_cell_measurement_temperature 200(2)
_cell_volume 6069.95(10)
_computing_cell_refinement 'Nonius DENZO'
_computing_data_collection 'Nonius COLLECT'
_computing_data_reduction 'Nonius DENZO'
_computing_molecular_graphics 'Bruker SHELXTL'
_computing_publication_material 'Bruker SHELXTL'
_computing_structure_refinement 'SHELXL-97 (Sheldrick, 1997)'
_computing_structure_solution 'SHELXS-97 (Sheldrick, 1990)'
_diffrn_ambient_temperature 200(2)
_diffrn_measured_fraction_theta_full 0.998
_diffrn_measured_fraction_theta_max 0.998
_diffrn_measurement_device_type 'Nonius Kappa-CCD'
_diffrn_measurement_method 'phi/omega scans'
_diffrn_radiation_monochromator graphite
_diffrn_radiation_source 'fine-focus sealed tube'
_diffrn_radiation_type MoK\a
_diffrn_radiation_wavelength 0.71073
_diffrn_reflns_av_R_equivalents 0.084
_diffrn_reflns_av_sigmaI/netI 0.0586
_diffrn_reflns_limit_h_max 30
_diffrn_reflns_limit_h_min -30
_diffrn_reflns_limit_k_max 24
_diffrn_reflns_limit_k_min -24
_diffrn_reflns_limit_l_max 21
_diffrn_reflns_limit_l_min -21
_diffrn_reflns_number 77180
_diffrn_reflns_theta_full 30.04
_diffrn_reflns_theta_max 30.04
_diffrn_reflns_theta_min 2.62
_exptl_absorpt_coefficient_mu 9.403
_exptl_absorpt_correction_T_max 0.2824
_exptl_absorpt_correction_T_min 0.1069
_exptl_absorpt_correction_type integration
_exptl_crystal_colour colourless
_exptl_crystal_density_diffrn 1.965
_exptl_crystal_density_method 'not measured'
_exptl_crystal_description plate
_exptl_crystal_F_000 3424
_exptl_crystal_size_max 0.43
_exptl_crystal_size_mid 0.38
_exptl_crystal_size_min 0.18
_refine_diff_density_max 2.612
_refine_diff_density_min -2.876
_refine_diff_density_rms 0.254
_refine_ls_extinction_method none
_refine_ls_goodness_of_fit_ref 0.994
_refine_ls_hydrogen_treatment mixed
_refine_ls_matrix_type full
_refine_ls_number_parameters 277
_refine_ls_number_reflns 8875
_refine_ls_number_restraints 0
_refine_ls_restrained_S_all 0.994
_refine_ls_R_factor_all 0.0715
_refine_ls_R_factor_gt 0.0415
_refine_ls_shift/su_max 0.001
_refine_ls_shift/su_mean 0.000
_refine_ls_structure_factor_coef Fsqd
_refine_ls_weighting_details 'calc w=1/[\s^2^(Fo^2^)+(0.0543P)^2^+0.0000P] where P=(Fo^2^+2Fc^2^)/3'
_refine_ls_weighting_scheme calc
_refine_ls_wR_factor_gt 0.0887
_refine_ls_wR_factor_ref 0.0977
_reflns_number_gt 6364
_reflns_number_total 8875
_reflns_threshold_expression >2sigma(I)
_cod_data_source_file b301419c.txt
_cod_data_source_block complex3
_cod_depositor_comments
;
The following automatic conversions were performed:
'_symmetry_cell_setting' value 'Orthorhombic' changed to 'orthorhombic'
according to '/home/saulius/struct/CIF-dictionaries/cif_core.dic'
dictionary named 'cif_core.dic' version 2.4.1 from 2010-06-29.

Automatic conversion script
Id: cif_fix_enum 1527 2010-12-29 10:47:43Z saulius 
;
_cod_original_sg_symbol_H-M Pbca
_cod_database_code 7012813

loop_
_symmetry_equiv_pos_as_xyz
'x, y, z'
'-x+1/2, -y, z+1/2'
'-x, y+1/2, -z+1/2'
'x+1/2, -y+1/2, -z'
'-x, -y, -z'
'x-1/2, y, -z-1/2'
'x, -y-1/2, z-1/2'
'-x-1/2, y-1/2, z'

loop_
_atom_site_label
_atom_site_type_symbol
_atom_site_fract_x
_atom_site_fract_y
_atom_site_fract_z
_atom_site_U_iso_or_equiv
_atom_site_adp_type
_atom_site_occupancy
_atom_site_symmetry_multiplicity
_atom_site_calc_flag
_atom_site_refinement_flags
_atom_site_disorder_assembly
_atom_site_disorder_group
Pt1 Pt 0.181695(11) 0.345855(11) 0.407753(12) 0.01930(6) Uani 1 1 d . . .
Pt2 Pt 0.053370(11) 0.457131(10) 0.347643(12) 0.02107(7) Uani 1 1 d . . .
P1 P 0.14462(7) 0.28801(7) 0.28823(8) 0.0177(3) Uani 1 1 d . . .
P2 P 0.01768(7) 0.35753(7) 0.27082(8) 0.0193(3) Uani 1 1 d . . .
S3 S 0.08682(7) 0.38000(7) 0.46012(8) 0.0233(3) Uani 1 1 d . . .
N1 N 0.0684(2) 0.2846(2) 0.2675(3) 0.0182(10) Uani 1 1 d . . .
H1A H 0.0535 0.2402 0.2535 0.022 Uiso 1 1 calc R . .
C11 C 0.2274(3) 0.3979(3) 0.5092(3) 0.0331(15) Uani 1 1 d . . .
H11A H 0.2714 0.3913 0.5018 0.050 Uiso 1 1 calc R . .
H11B H 0.2146 0.3750 0.5635 0.050 Uiso 1 1 calc R . .
H11C H 0.2176 0.4518 0.5098 0.050 Uiso 1 1 calc R . .
C12 C 0.2691(3) 0.3243(4) 0.3640(4) 0.0318(14) Uani 1 1 d . . .
H12A H 0.2711 0.2730 0.3408 0.048 Uiso 1 1 calc R . .
H12B H 0.2980 0.3291 0.4117 0.048 Uiso 1 1 calc R . .
H12C H 0.2797 0.3605 0.3189 0.048 Uiso 1 1 calc R . .
C21 C 0.0878(4) 0.5505(3) 0.4138(4) 0.047(2) Uani 1 1 d . . .
H21A H 0.0802 0.5964 0.3804 0.071 Uiso 1 1 calc R . .
H21B H 0.1318 0.5443 0.4224 0.071 Uiso 1 1 calc R . .
H21C H 0.0676 0.5547 0.4698 0.071 Uiso 1 1 calc R . .
C22 C 0.0348(4) 0.5330(3) 0.2521(4) 0.0392(17) Uani 1 1 d . . .
H22A H -0.0028 0.5182 0.2226 0.059 Uiso 1 1 calc R . .
H22B H 0.0685 0.5338 0.2110 0.059 Uiso 1 1 calc R . .
H22C H 0.0297 0.5833 0.2771 0.059 Uiso 1 1 calc R . .
C31 C 0.0869(3) 0.4257(3) 0.5640(3) 0.0365(16) Uani 1 1 d . . .
H31A H 0.1014 0.3902 0.6077 0.055 Uiso 1 1 calc R . .
H31B H 0.0455 0.4420 0.5782 0.055 Uiso 1 1 calc R . .
H31C H 0.1140 0.4696 0.5623 0.055 Uiso 1 1 calc R . .
C32 C 0.0400(3) 0.2997(3) 0.4866(4) 0.0332(15) Uani 1 1 d . . .
H32A H 0.0584 0.2719 0.5344 0.050 Uiso 1 1 calc R . .
H32B H 0.0367 0.2665 0.4366 0.050 Uiso 1 1 calc R . .
H32C H -0.0007 0.3169 0.5034 0.050 Uiso 1 1 calc R . .
C1A C 0.17625(18) 0.32735(17) 0.18908(16) 0.0201(12) Uani 1 1 d G . .
C1B C 0.17566(19) 0.28817(14) 0.1118(2) 0.0229(12) Uani 1 1 d G . .
H1BA H 0.1649 0.2363 0.1109 0.027 Uiso 1 1 calc R . .
C1C C 0.19087(19) 0.32484(18) 0.03593(16) 0.0295(14) Uani 1 1 d G . .
H1CA H 0.1905 0.2981 -0.0169 0.035 Uiso 1 1 calc R . .
C1D C 0.2067(2) 0.40069(19) 0.03731(17) 0.0335(15) Uani 1 1 d G . .
H1DA H 0.2171 0.4258 -0.0145 0.040 Uiso 1 1 calc R . .
C1E C 0.2073(2) 0.43987(14) 0.1146(2) 0.0347(16) Uani 1 1 d G . .
H1EA H 0.2181 0.4917 0.1155 0.042 Uiso 1 1 calc R . .
C1F C 0.1921(2) 0.40320(17) 0.19046(17) 0.0241(13) Uani 1 1 d G . .
H1FA H 0.1925 0.4300 0.2433 0.029 Uiso 1 1 calc R . .
C1G C 0.16209(17) 0.18670(13) 0.2833(2) 0.0198(12) Uani 1 1 d G . .
C1H C 0.22104(15) 0.16402(18) 0.2637(2) 0.0331(15) Uani 1 1 d G . .
H1HA H 0.2507 0.2004 0.2477 0.040 Uiso 1 1 calc R . .
C1I C 0.23658(15) 0.0881(2) 0.2674(3) 0.0412(17) Uani 1 1 d G . .
H1IA H 0.2769 0.0726 0.2539 0.049 Uiso 1 1 calc R . .
C1J C 0.1932(2) 0.03495(14) 0.2907(3) 0.0439(19) Uani 1 1 d G . .
H1JA H 0.2038 -0.0169 0.2932 0.053 Uiso 1 1 calc R . .
C1K C 0.13421(18) 0.05763(16) 0.3104(3) 0.0395(17) Uani 1 1 d G . .
H1KA H 0.1045 0.0213 0.3263 0.047 Uiso 1 1 calc R . .
C1L C 0.11868(14) 0.13351(19) 0.3067(2) 0.0292(14) Uani 1 1 d G . .
H1LA H 0.0784 0.1490 0.3201 0.035 Uiso 1 1 calc R . .
C2A C -0.05136(15) 0.31481(19) 0.3134(2) 0.0216(12) Uani 1 1 d G . .
C2B C -0.08945(19) 0.36161(17) 0.3607(3) 0.0379(16) Uani 1 1 d G . .
H2BA H -0.0785 0.4128 0.3701 0.045 Uiso 1 1 calc R . .
C2C C -0.14355(18) 0.3336(2) 0.3943(3) 0.052(2) Uani 1 1 d G . .
H2CA H -0.1696 0.3656 0.4266 0.062 Uiso 1 1 calc R . .
C2D C -0.15956(16) 0.2588(3) 0.3805(3) 0.0430(17) Uani 1 1 d G . .
H2DA H -0.1965 0.2396 0.4034 0.052 Uiso 1 1 calc R . .
C2E C -0.12148(19) 0.21196(17) 0.3332(3) 0.0445(18) Uani 1 1 d G . .
H2EA H -0.1324 0.1608 0.3238 0.053 Uiso 1 1 calc R . .
C2F C -0.06737(17) 0.23999(18) 0.2997(3) 0.0345(15) Uani 1 1 d G . .
H2FA H -0.0413 0.2080 0.2673 0.041 Uiso 1 1 calc R . .
C2G C -0.00223(18) 0.3703(2) 0.15691(16) 0.0247(13) Uani 1 1 d G . .
C2H C -0.06004(16) 0.3548(2) 0.1252(2) 0.0371(16) Uani 1 1 d G . .
H2HA H -0.0909 0.3369 0.1626 0.044 Uiso 1 1 calc R . .
C2I C -0.07265(16) 0.3656(2) 0.0386(2) 0.050(2) Uani 1 1 d G . .
H2IA H -0.1122 0.3551 0.0169 0.060 Uiso 1 1 calc R . .
C2J C -0.0274(2) 0.3919(2) -0.01624(17) 0.0390(18) Uani 1 1 d G . .
H2JA H -0.0361 0.3993 -0.0754 0.047 Uiso 1 1 calc R . .
C2K C 0.03037(18) 0.4073(2) 0.0155(2) 0.0331(15) Uani 1 1 d G . .
H2KA H 0.0613 0.4253 -0.0220 0.040 Uiso 1 1 calc R . .
C2L C 0.04298(15) 0.3965(2) 0.1021(2) 0.0295(14) Uani 1 1 d G . .
H2LA H 0.0825 0.4071 0.1238 0.035 Uiso 1 1 calc R . .

loop_
_atom_site_aniso_label
_atom_site_aniso_U_11
_atom_site_aniso_U_22
_atom_site_aniso_U_33
_atom_site_aniso_U_23
_atom_site_aniso_U_13
_atom_site_aniso_U_12
Pt1 0.02210(14) 0.01800(10) 0.01781(10) -0.00090(7) -0.00259(8) -0.00102(8)
Pt2 0.02515(14) 0.01670(10) 0.02135(11) -0.00174(7) -0.00099(9) 0.00180(9)
P1 0.0193(9) 0.0168(6) 0.0171(6) -0.0018(5) 0.0000(6) -0.0002(5)
P2 0.0197(9) 0.0191(6) 0.0192(6) -0.0010(5) -0.0006(6) 0.0010(6)
S3 0.0304(9) 0.0215(6) 0.0182(6) -0.0035(5) -0.0012(6) 0.0043(6)
N1 0.012(3) 0.019(2) 0.024(2) -0.0054(16) -0.0047(18) -0.0011(17)
C11 0.031(4) 0.042(3) 0.027(3) -0.008(2) -0.007(3) -0.009(3)
C12 0.023(4) 0.041(3) 0.031(3) -0.001(3) -0.001(3) 0.001(3)
C21 0.070(6) 0.025(3) 0.046(4) -0.009(3) -0.018(4) -0.009(3)
C22 0.059(5) 0.025(3) 0.034(3) 0.006(2) -0.008(3) 0.004(3)
C31 0.051(5) 0.038(3) 0.020(3) -0.008(2) -0.005(3) 0.013(3)
C32 0.033(4) 0.038(3) 0.029(3) 0.006(2) 0.003(3) -0.005(3)
C1A 0.021(4) 0.019(2) 0.019(2) -0.0025(19) 0.001(2) -0.002(2)
C1B 0.021(4) 0.025(3) 0.023(3) -0.003(2) -0.004(2) -0.001(2)
C1C 0.027(4) 0.042(3) 0.020(3) -0.006(2) -0.004(2) -0.002(3)
C1D 0.040(5) 0.038(3) 0.023(3) 0.004(2) 0.005(3) -0.007(3)
C1E 0.045(5) 0.030(3) 0.029(3) 0.006(2) 0.004(3) -0.014(3)
C1F 0.027(4) 0.028(3) 0.018(2) -0.005(2) 0.001(2) -0.009(2)
C1G 0.023(3) 0.018(2) 0.018(2) -0.003(2) -0.004(2) 0.001(2)
C1H 0.032(4) 0.023(3) 0.044(3) 0.000(2) 0.006(3) 0.002(3)
C1I 0.038(5) 0.034(3) 0.051(4) 0.000(3) 0.012(3) 0.012(3)
C1J 0.060(6) 0.026(3) 0.045(4) -0.002(3) 0.009(4) 0.009(3)
C1K 0.050(5) 0.019(3) 0.049(4) 0.003(3) 0.015(4) -0.005(3)
C1L 0.035(4) 0.024(3) 0.028(3) -0.001(2) 0.007(3) 0.000(3)
C2A 0.018(3) 0.027(3) 0.019(2) 0.001(2) -0.002(2) 0.001(2)
C2B 0.024(4) 0.045(4) 0.045(4) -0.019(3) 0.006(3) -0.001(3)
C2C 0.028(5) 0.072(5) 0.056(4) -0.018(4) 0.014(4) -0.008(4)
C2D 0.020(4) 0.065(5) 0.044(4) 0.010(3) -0.003(3) -0.010(4)
C2E 0.025(4) 0.031(3) 0.078(5) 0.013(3) 0.002(4) -0.004(3)
C2F 0.025(4) 0.032(3) 0.047(4) 0.000(3) 0.006(3) 0.001(3)
C2G 0.027(4) 0.021(3) 0.027(3) -0.003(2) -0.002(3) 0.004(2)
C2H 0.034(5) 0.049(4) 0.027(3) 0.002(3) -0.005(3) -0.010(3)
C2I 0.041(5) 0.079(5) 0.029(3) 0.003(3) -0.015(3) -0.007(4)
C2J 0.058(6) 0.039(4) 0.020(3) 0.003(2) -0.009(3) 0.000(3)
C2K 0.035(4) 0.038(3) 0.026(3) 0.006(2) 0.005(3) -0.003(3)
C2L 0.031(4) 0.028(3) 0.030(3) 0.004(2) 0.001(3) -0.001(3)

loop_
_atom_type_symbol
_atom_type_description
_atom_type_scat_dispersion_real
_atom_type_scat_dispersion_imag
_atom_type_scat_source
C C 0.0033 0.0016 'International Tables Vol C Tables 4.2.6.8 and 6.1.1.4'
H H 0.0000 0.0000 'International Tables Vol C Tables 4.2.6.8 and 6.1.1.4'
N N 0.0061 0.0033 'International Tables Vol C Tables 4.2.6.8 and 6.1.1.4'
S S 0.1246 0.1234 'International Tables Vol C Tables 4.2.6.8 and 6.1.1.4'
P P 0.1023 0.0942 'International Tables Vol C Tables 4.2.6.8 and 6.1.1.4'
Pt Pt -1.7033 8.3905 'International Tables Vol C Tables 4.2.6.8 and 6.1.1.4'

loop_
_geom_angle_atom_site_label_1
_geom_angle_atom_site_label_2
_geom_angle_atom_site_label_3
_geom_angle
_geom_angle_site_symmetry_1
_geom_angle_site_symmetry_3
_geom_angle_publ_flag
C12 Pt1 C11 83.4(2) . . ?
C12 Pt1 P1 88.82(17) . . ?
C11 Pt1 P1 172.11(19) . . ?
C12 Pt1 S3 175.15(18) . . ?
C11 Pt1 S3 92.88(19) . . ?
P1 Pt1 S3 94.82(5) . . ?
C22 Pt2 C21 84.8(3) . . ?
C22 Pt2 P2 93.43(18) . . ?
C21 Pt2 P2 177.7(2) . . ?
C22 Pt2 S3 172.1(2) . . ?
C21 Pt2 S3 88.89(18) . . ?
P2 Pt2 S3 92.74(5) . . ?
N1 P1 C1A 103.1(2) . . ?
N1 P1 C1G 99.34(19) . . ?
C1A P1 C1G 104.97(16) . . ?
N1 P1 Pt1 121.46(15) . . ?
C1A P1 Pt1 112.47(12) . . ?
C1G P1 Pt1 113.56(13) . . ?
N1 P2 C2A 103.8(2) . . ?
N1 P2 C2G 102.6(2) . . ?
C2A P2 C2G 101.80(19) . . ?
N1 P2 Pt2 112.32(16) . . ?
C2A P2 Pt2 114.77(13) . . ?
C2G P2 Pt2 119.58(13) . . ?
C32 S3 C31 98.6(3) . . ?
C32 S3 Pt1 112.7(2) . . ?
C31 S3 Pt1 115.5(2) . . ?
C32 S3 Pt2 117.0(2) . . ?
C31 S3 Pt2 114.1(2) . . ?
Pt1 S3 Pt2 99.87(5) . . ?
P1 N1 P2 127.4(3) . . ?
C1B C1A C1F 120.0 . . ?
C1B C1A P1 122.42(18) . . ?
C1F C1A P1 116.78(18) . . ?
C1A C1B C1C 120.0 . . ?
C1D C1C C1B 120.0 . . ?
C1C C1D C1E 120.0 . . ?
C1F C1E C1D 120.0 . . ?
C1E C1F C1A 120.0 . . ?
C1H C1G C1L 120.0 . . ?
C1H C1G P1 119.1(2) . . ?
C1L C1G P1 120.6(2) . . ?
C1G C1H C1I 120.0 . . ?
C1H C1I C1J 120.0 . . ?
C1I C1J C1K 120.0 . . ?
C1L C1K C1J 120.0 . . ?
C1K C1L C1G 120.0 . . ?
C2B C2A C2F 120.0 . . ?
C2B C2A P2 116.5(2) . . ?
C2F C2A P2 123.5(2) . . ?
C2C C2B C2A 120.0 . . ?
C2B C2C C2D 120.0 . . ?
C2C C2D C2E 120.0 . . ?
C2F C2E C2D 120.0 . . ?
C2E C2F C2A 120.0 . . ?
C2H C2G C2L 120.0 . . ?
C2H C2G P2 122.4(2) . . ?
C2L C2G P2 117.6(2) . . ?
C2I C2H C2G 120.0 . . ?
C2H C2I C2J 120.0 . . ?
C2K C2J C2I 120.0 . . ?
C2L C2K C2J 120.0 . . ?
C2K C2L C2G 120.0 . . ?

loop_
_geom_bond_atom_site_label_1
_geom_bond_atom_site_label_2
_geom_bond_distance
_geom_bond_site_symmetry_2
_geom_bond_publ_flag
Pt1 C12 2.073(6) . ?
Pt1 C11 2.086(5) . ?
Pt1 P1 2.2765(13) . ?
Pt1 S3 2.3183(16) . ?
Pt2 C22 2.048(6) . ?
Pt2 C21 2.094(5) . ?
Pt2 P2 2.2736(13) . ?
Pt2 S3 2.3415(13) . ?
P1 N1 1.706(5) . ?
P1 C1A 1.832(3) . ?
P1 C1G 1.840(3) . ?
P2 N1 1.708(4) . ?
P2 C2A 1.820(3) . ?
P2 C2G 1.841(3) . ?
S3 C32 1.806(6) . ?
S3 C31 1.810(5) . ?
C1A C1B 1.3900 . ?
C1A C1F 1.3900 . ?
C1B C1C 1.3900 . ?
C1C C1D 1.3900 . ?
C1D C1E 1.3900 . ?
C1E C1F 1.3900 . ?
C1G C1H 1.3900 . ?
C1G C1L 1.3900 . ?
C1H C1I 1.3900 . ?
C1I C1J 1.3900 . ?
C1J C1K 1.3900 . ?
C1K C1L 1.3900 . ?
C2A C2B 1.3900 . ?
C2A C2F 1.3900 . ?
C2B C2C 1.3900 . ?
C2C C2D 1.3900 . ?
C2D C2E 1.3900 . ?
C2E C2F 1.3900 . ?
C2G C2H 1.3900 . ?
C2G C2L 1.3900 . ?
C2H C2I 1.3900 . ?
C2I C2J 1.3900 . ?
C2J C2K 1.3900 . ?
C2K C2L 1.3900 . ?
